data_7101831
loop_
_publ_author_name
'Custelcean, Radu'
'Sellin, Vincent'
'Moyer, Bruce A'

_publ_section_title
;
 Sulfate separation by selective crystallization of a
 urea-functionalized metal-organic framework.
;
_journal_issue 15
_journal_name_full 'Chemical communications (Cambridge, England)'
_journal_page_first 1541
_journal_page_last 1543
_journal_paper_doi 10.1039/b616761f
_journal_year 2007
_chemical_formula_sum 'C30 H46 N12 Ni O13 S'
_chemical_formula_weight 873.52
_chemical_name_systematic
;
?
;
_space_group_IT_number 14
_symmetry_cell_setting monoclinic
_symmetry_space_group_name_Hall '-P 2ybc'
_symmetry_space_group_name_H-M 'P 1 21/c 1'
_atom_sites_solution_hydrogens geom
_atom_sites_solution_primary direct
_atom_sites_solution_secondary difmap
_audit_creation_method SHELXL-97
_cell_angle_alpha 90.00
_cell_angle_beta 95.11(3)
_cell_angle_gamma 90.00
_cell_formula_units_Z 4
_cell_length_a 13.237(3)
_cell_length_b 13.908(3)
_cell_length_c 23.358(5)
_cell_measurement_temperature 173(2)
_cell_volume 4283.0(15)
_computing_structure_refinement 'SHELXL-97 (Sheldrick, 1997)'
_computing_structure_solution 'SHELXS-97 (Sheldrick, 1990)'
_diffrn_ambient_temperature 173(2)
_diffrn_measured_fraction_theta_full 0.998
_diffrn_measured_fraction_theta_max 0.998
_diffrn_radiation_monochromator graphite
_diffrn_radiation_source 'fine-focus sealed tube'
_diffrn_radiation_type MoK\a
_diffrn_radiation_wavelength 0.71073
_diffrn_reflns_av_R_equivalents 0.0546
_diffrn_reflns_av_sigmaI/netI 0.0437
_diffrn_reflns_limit_h_max 17
_diffrn_reflns_limit_h_min -17
_diffrn_reflns_limit_k_max 18
_diffrn_reflns_limit_k_min -18
_diffrn_reflns_limit_l_max 31
_diffrn_reflns_limit_l_min -31
_diffrn_reflns_number 54655
_diffrn_reflns_theta_full 28.34
_diffrn_reflns_theta_max 28.34
_diffrn_reflns_theta_min 1.54
_exptl_absorpt_coefficient_mu 0.573
_exptl_absorpt_correction_T_max 0.9830
_exptl_absorpt_correction_T_min 0.8334
_exptl_absorpt_correction_type empirical
_exptl_crystal_colour blue
_exptl_crystal_density_diffrn 1.364
_exptl_crystal_density_method 'not measured'
_exptl_crystal_description plate
_exptl_crystal_F_000 1856
_exptl_crystal_size_max 0.33
_exptl_crystal_size_mid 0.12
_exptl_crystal_size_min 0.03
_refine_diff_density_max 3.134
_refine_diff_density_min -0.528
_refine_diff_density_rms 0.207
_refine_ls_extinction_method none
_refine_ls_goodness_of_fit_ref 1.068
_refine_ls_hydrogen_treatment constr
_refine_ls_matrix_type full
_refine_ls_number_parameters 544
_refine_ls_number_reflns 10669
_refine_ls_number_restraints 0
_refine_ls_restrained_S_all 1.068
_refine_ls_R_factor_all 0.1153
_refine_ls_R_factor_gt 0.0825
_refine_ls_shift/su_max 0.000
_refine_ls_shift/su_mean 0.000
_refine_ls_structure_factor_coef Fsqd
_refine_ls_weighting_details 'calc w=1/[\s^2^(Fo^2^)+(0.1540P)^2^+3.8445P] where P=(Fo^2^+2Fc^2^)/3'
_refine_ls_weighting_scheme calc
_refine_ls_wR_factor_gt 0.2213
_refine_ls_wR_factor_ref 0.2542
_reflns_number_gt 7124
_reflns_number_total 10669
_reflns_threshold_expression >2sigma(I)
_cod_data_source_file b616761f.txt
_cod_data_source_block 1
_cod_original_sg_symbol_H-M P2(1)/c
_cod_database_code 7101831

loop_
_symmetry_equiv_pos_as_xyz
'x, y, z'
'-x, y+1/2, -z+1/2'
'-x, -y, -z'
'x, -y-1/2, z-1/2'

loop_
_atom_site_label
_atom_site_type_symbol
_atom_site_fract_x
_atom_site_fract_y
_atom_site_fract_z
_atom_site_U_iso_or_equiv
_atom_site_adp_type
_atom_site_occupancy
_atom_site_symmetry_multiplicity
_atom_site_calc_flag
_atom_site_refinement_flags
Ni1 Ni 0.5000 0.0000 0.5000 0.01777(17) Uani 1 2 d S
S1 S 0.22540(8) -0.08114(7) 0.25013(4) 0.0283(2) Uani 1 1 d .
O1 O -0.1954(2) 0.0947(2) 0.10687(13) 0.0354(7) Uani 1 1 d .
N1 N -0.4426(2) 0.3581(2) 0.01316(12) 0.0212(6) Uani 1 1 d .
C1 C -0.3828(3) 0.3349(3) 0.05994(14) 0.0223(7) Uani 1 1 d .
H1 H -0.3685 0.3833 0.0882 0.027 Uiso 1 1 calc R
Ni2 Ni 0.0000 0.0000 0.0000 0.01493(17) Uani 1 2 d S
O2 O 0.0162(3) 0.1792(3) 0.37445(15) 0.0560(10) Uani 1 1 d .
N2 N -0.2808(3) 0.2334(3) 0.12287(13) 0.0317(8) Uani 1 1 d .
H2N H -0.2918 0.2751 0.1500 0.038 Uiso 1 1 calc R
C2 C -0.3396(3) 0.2440(3) 0.07048(14) 0.0230(7) Uani 1 1 d .
O3 O 0.5169(2) 0.01765(18) 0.41267(11) 0.0235(5) Uani 1 1 d .
N3 N -0.1521(4) 0.1849(4) 0.18537(18) 0.0778(19) Uani 1 1 d .
H3N H -0.1662 0.2377 0.2039 0.093 Uiso 1 1 calc R
C3 C -0.3580(3) 0.1734(3) 0.02875(16) 0.0282(8) Uani 1 1 d .
H3 H -0.3290 0.1111 0.0335 0.034 Uiso 1 1 calc R
O4 O 0.6891(2) 0.1018(2) 0.38725(12) 0.0298(6) Uani 1 1 d .
N4 N 0.0202(4) 0.0788(4) 0.29868(18) 0.0685(16) Uani 1 1 d .
H4N H 0.0522 0.0315 0.2829 0.082 Uiso 1 1 calc R
C4 C -0.4200(3) 0.1973(3) -0.01999(16) 0.0287(8) Uani 1 1 d .
H4 H -0.4344 0.1505 -0.0492 0.034 Uiso 1 1 calc R
O5 O 0.4401(3) 0.2167(2) 0.15582(13) 0.0464(8) Uani 1 1 d .
N5 N 0.1499(3) 0.0749(3) 0.36964(15) 0.0444(10) Uani 1 1 d .
H5N H 0.1810 0.0385 0.3459 0.053 Uiso 1 1 calc R
C5 C -0.4614(3) 0.2882(3) -0.02685(15) 0.0248(7) Uani 1 1 d .
H5 H -0.5043 0.3022 -0.0606 0.030 Uiso 1 1 calc R
O6 O -0.02560(19) 0.00577(17) 0.08600(10) 0.0210(5) Uani 1 1 d .
N6 N 0.3498(2) 0.0610(2) 0.48587(13) 0.0231(6) Uani 1 1 d .
C6 C -0.2080(3) 0.1653(3) 0.13659(17) 0.0324(9) Uani 1 1 d .
O7 O 0.2919(3) -0.1585(2) 0.27423(13) 0.0444(8) Uani 1 1 d .
N7 N 0.9334(2) 0.3616(2) 0.48989(12) 0.0183(6) Uani 1 1 d .
C7 C -0.0692(6) 0.1253(6) 0.2102(2) 0.089(3) Uani 1 1 d .
H7 H -0.0732 0.0609 0.1921 0.107 Uiso 1 1 calc R
H7A H -0.0036 0.1546 0.2025 0.107 Uiso 1 1 calc R
O8 O 0.2553(3) 0.0106(2) 0.27746(15) 0.0459(8) Uani 1 1 d .
N8 N 0.7666(2) 0.2479(2) 0.37904(13) 0.0255(7) Uani 1 1 d .
H8N H 0.7698 0.2978 0.3562 0.031 Uiso 1 1 calc R
C8 C -0.0740(4) 0.1160(6) 0.2697(2) 0.075(2) Uani 1 1 d .
H8A H -0.1304 0.0723 0.2770 0.090 Uiso 1 1 calc R
H8 H -0.0887 0.1797 0.2861 0.090 Uiso 1 1 calc R
O9 O 0.1186(2) -0.1038(3) 0.26127(14) 0.0451(8) Uani 1 1 d .
N9 N 0.6670(3) 0.1876(3) 0.30390(15) 0.0347(8) Uani 1 1 d .
H9N H 0.6893 0.2375 0.2856 0.042 Uiso 1 1 calc R
C9 C 0.0585(4) 0.1158(4) 0.3491(2) 0.0462(12) Uani 1 1 d .
O10 O 0.2322(2) -0.0757(2) 0.18769(12) 0.0405(7) Uani 1 1 d .
N10 N 0.4122(3) 0.1248(3) 0.23393(15) 0.0412(9) Uani 1 1 d .
H10N H 0.3780 0.0764 0.2468 0.049 Uiso 1 1 calc R
C10 C 0.2979(3) 0.0609(3) 0.43404(16) 0.0258(8) Uani 1 1 d .
H10 H 0.3324 0.0420 0.4019 0.031 Uiso 1 1 calc R
O11 O 0.4899(2) -0.1022(2) 0.32281(13) 0.0392(7) Uani 1 1 d .
N11 N 0.3166(3) 0.1013(3) 0.14927(14) 0.0399(10) Uani 1 1 d .
H11N H 0.2850 0.0588 0.1692 0.048 Uiso 1 1 calc R
C11 C 0.1962(3) 0.0870(3) 0.42464(17) 0.0309(9) Uani 1 1 d .
O12 O -0.0177(2) -0.1348(2) 0.16548(13) 0.0416(8) Uani 1 1 d .
N12 N 0.1448(2) 0.0699(2) 0.02061(12) 0.0201(6) Uani 1 1 d .
C12 C 0.1467(4) 0.1186(4) 0.4710(2) 0.0482(13) Uani 1 1 d .
H12 H 0.0773 0.1369 0.4664 0.058 Uiso 1 1 calc R
C29 C 0.4308(7) 0.4897(6) 0.3763(4) 0.0340(18) Uani 0.50 1 d P
C13 C 0.2012(4) 0.1228(4) 0.5241(2) 0.0534(14) Uani 1 1 d .
H13 H 0.1699 0.1463 0.5564 0.064 Uiso 1 1 calc R
O14 O 0.2122(6) 0.3575(8) 0.2948(4) 0.080(3) Uani 0.50 1 d P
C14 C 0.3013(3) 0.0928(3) 0.53066(18) 0.0375(10) Uani 1 1 d .
H14 H 0.3369 0.0948 0.5678 0.045 Uiso 1 1 calc R
C15 C 0.8722(3) 0.3422(2) 0.44310(14) 0.0189(7) Uani 1 1 d .
H15 H 0.8600 0.3919 0.4154 0.023 Uiso 1 1 calc R
C16 C 0.8245(2) 0.2536(2) 0.43173(14) 0.0191(7) Uani 1 1 d .
C17 C 0.8400(3) 0.1810(3) 0.47281(15) 0.0241(7) Uani 1 1 d .
H17 H 0.8084 0.1200 0.4675 0.029 Uiso 1 1 calc R
C18 C 0.9037(3) 0.2017(3) 0.52187(15) 0.0246(7) Uani 1 1 d .
H18 H 0.9162 0.1538 0.5507 0.030 Uiso 1 1 calc R
C19 C 0.9492(3) 0.2911(3) 0.52935(14) 0.0212(7) Uani 1 1 d .
H19 H 0.9927 0.3030 0.5632 0.025 Uiso 1 1 calc R
C20 C 0.7051(3) 0.1738(3) 0.35836(15) 0.0235(7) Uani 1 1 d .
C21 C 0.5920(3) 0.1270(3) 0.27273(18) 0.0342(9) Uani 1 1 d .
H21A H 0.5910 0.0630 0.2912 0.041 Uiso 1 1 calc R
H21 H 0.6095 0.1181 0.2327 0.041 Uiso 1 1 calc R
C22 C 0.4882(3) 0.1736(3) 0.27253(17) 0.0361(9) Uani 1 1 d .
H22A H 0.4665 0.1725 0.3120 0.043 Uiso 1 1 calc R
H22 H 0.4930 0.2416 0.2606 0.043 Uiso 1 1 calc R
C23 C 0.3936(3) 0.1527(3) 0.17872(18) 0.0353(9) Uani 1 1 d .
C24 C 0.1863(3) 0.0736(3) 0.07479(15) 0.0229(7) Uani 1 1 d .
H24 H 0.1476 0.0503 0.1042 0.028 Uiso 1 1 calc R
C25 C 0.2836(3) 0.1099(3) 0.09077(16) 0.0288(8) Uani 1 1 d .
C26 C 0.3385(3) 0.1486(4) 0.04866(18) 0.0395(11) Uani 1 1 d .
H26 H 0.4041 0.1750 0.0579 0.047 Uiso 1 1 calc R
C27 C 0.2943(3) 0.1475(4) -0.00758(18) 0.0434(12) Uani 1 1 d .
H27 H 0.3295 0.1741 -0.0376 0.052 Uiso 1 1 calc R
C28 C 0.1991(3) 0.1076(3) -0.01991(17) 0.0329(9) Uani 1 1 d .
H28 H 0.1707 0.1069 -0.0587 0.040 Uiso 1 1 calc R
O13 O 0.3938(6) 0.3219(5) 0.3616(3) 0.057(2) Uani 0.50 1 d P
C30 C 0.4577(9) 0.4079(8) 0.3430(3) 0.052(3) Uani 0.50 1 d P
C31 C 0.165(2) 0.3404(19) 0.1939(7) 0.174(13) Uani 0.50 1 d P
C32 C 0.2098(11) 0.2972(13) 0.2437(8) 0.096(6) Uani 0.50 1 d P

loop_
_atom_site_aniso_label
_atom_site_aniso_U_11
_atom_site_aniso_U_22
_atom_site_aniso_U_33
_atom_site_aniso_U_23
_atom_site_aniso_U_13
_atom_site_aniso_U_12
Ni1 0.0150(3) 0.0210(3) 0.0163(3) -0.0031(2) -0.0044(2) -0.0041(2)
S1 0.0372(5) 0.0278(5) 0.0192(4) -0.0001(3) -0.0015(3) -0.0026(4)
O1 0.0340(16) 0.0318(15) 0.0403(16) 0.0013(12) 0.0023(12) 0.0176(12)
N1 0.0184(14) 0.0215(14) 0.0229(14) 0.0032(11) -0.0023(11) 0.0039(11)
C1 0.0217(17) 0.0265(18) 0.0179(15) 0.0001(13) -0.0025(13) 0.0060(14)
Ni2 0.0132(3) 0.0178(3) 0.0127(3) 0.0018(2) -0.0049(2) 0.0022(2)
O2 0.055(2) 0.059(2) 0.053(2) -0.0051(17) -0.0038(17) 0.0318(18)
N2 0.0372(19) 0.0368(19) 0.0204(15) 0.0007(13) -0.0020(13) 0.0215(15)
C2 0.0232(17) 0.0267(18) 0.0190(16) 0.0027(13) 0.0016(13) 0.0076(14)
O3 0.0240(13) 0.0277(13) 0.0181(12) -0.0021(10) -0.0008(10) -0.0063(10)
N3 0.100(4) 0.092(4) 0.034(2) -0.015(2) -0.031(2) 0.079(3)
C3 0.033(2) 0.0225(18) 0.0287(19) 0.0016(15) 0.0015(15) 0.0046(15)
O4 0.0275(14) 0.0296(14) 0.0312(14) -0.0003(11) -0.0031(11) -0.0133(11)
N4 0.057(3) 0.106(4) 0.037(2) -0.016(2) -0.025(2) 0.050(3)
C4 0.032(2) 0.0243(19) 0.0283(19) -0.0029(15) -0.0024(15) -0.0002(15)
O5 0.0469(19) 0.050(2) 0.0393(17) 0.0080(14) -0.0120(14) -0.0269(16)
N5 0.036(2) 0.063(3) 0.0310(18) -0.0160(17) -0.0140(15) 0.0251(18)
C5 0.0249(18) 0.0292(19) 0.0194(16) 0.0019(14) -0.0039(13) -0.0022(15)
O6 0.0210(12) 0.0254(13) 0.0158(11) 0.0014(9) -0.0022(9) 0.0028(9)
N6 0.0180(14) 0.0253(16) 0.0248(15) -0.0033(12) -0.0045(11) -0.0003(12)
C6 0.034(2) 0.038(2) 0.0253(18) 0.0076(16) 0.0027(15) 0.0197(18)
O7 0.052(2) 0.0484(19) 0.0317(16) 0.0040(14) -0.0045(14) 0.0113(15)
N7 0.0171(13) 0.0196(14) 0.0177(13) -0.0026(11) -0.0019(10) -0.0025(11)
C7 0.101(5) 0.126(6) 0.035(3) -0.009(3) -0.022(3) 0.093(5)
O8 0.050(2) 0.045(2) 0.0435(19) -0.0138(15) 0.0115(15) -0.0147(15)
N8 0.0286(16) 0.0254(16) 0.0208(14) 0.0016(12) -0.0075(12) -0.0112(13)
C8 0.045(3) 0.124(6) 0.054(3) 0.010(4) -0.015(3) 0.036(4)
O9 0.0387(18) 0.054(2) 0.0427(17) 0.0000(15) 0.0014(14) -0.0110(15)
N9 0.0341(19) 0.0385(19) 0.0290(17) 0.0009(14) -0.0118(14) -0.0187(15)
C9 0.040(3) 0.058(3) 0.039(2) -0.001(2) -0.0076(19) 0.026(2)
O10 0.054(2) 0.0390(17) 0.0275(14) 0.0002(12) -0.0016(13) -0.0044(14)
N10 0.036(2) 0.055(2) 0.0292(17) 0.0080(16) -0.0141(15) -0.0219(17)
C10 0.0216(18) 0.031(2) 0.0243(17) -0.0021(14) -0.0023(14) 0.0040(14)
O11 0.0498(19) 0.0327(16) 0.0344(15) -0.0105(12) 0.0002(13) -0.0074(14)
N11 0.037(2) 0.051(2) 0.0285(17) 0.0157(16) -0.0170(15) -0.0260(17)
C11 0.0242(19) 0.037(2) 0.0298(19) -0.0061(16) -0.0059(15) 0.0098(16)
O12 0.0392(17) 0.0480(19) 0.0366(16) 0.0151(14) -0.0017(13) 0.0017(14)
N12 0.0163(13) 0.0229(15) 0.0198(13) 0.0014(11) -0.0057(10) 0.0000(11)
C12 0.032(2) 0.070(3) 0.041(2) -0.012(2) -0.0031(19) 0.024(2)
C29 0.039(5) 0.029(4) 0.034(4) 0.007(3) 0.006(3) 0.004(3)
C13 0.046(3) 0.082(4) 0.033(2) -0.016(2) 0.003(2) 0.027(3)
O14 0.044(5) 0.127(8) 0.071(6) -0.021(5) 0.013(4) -0.011(5)
C14 0.036(2) 0.048(3) 0.0274(19) -0.0113(18) -0.0033(16) 0.0123(19)
C15 0.0192(16) 0.0196(16) 0.0171(15) -0.0004(12) -0.0023(12) -0.0036(13)
C16 0.0162(15) 0.0224(17) 0.0181(15) -0.0033(13) -0.0014(12) -0.0062(13)
C17 0.0268(18) 0.0202(17) 0.0245(17) 0.0002(13) -0.0025(14) -0.0055(14)
C18 0.0283(19) 0.0222(17) 0.0224(17) 0.0026(13) -0.0036(14) -0.0005(14)
C19 0.0220(17) 0.0224(17) 0.0179(15) -0.0016(13) -0.0061(12) 0.0013(13)
C20 0.0189(16) 0.0262(18) 0.0249(17) -0.0045(14) -0.0017(13) -0.0056(14)
C21 0.033(2) 0.037(2) 0.030(2) -0.0065(17) -0.0106(16) -0.0125(18)
C22 0.034(2) 0.045(2) 0.0272(19) 0.0002(17) -0.0086(16) -0.0093(19)
C23 0.028(2) 0.042(2) 0.033(2) 0.0060(18) -0.0121(16) -0.0118(18)
C24 0.0206(17) 0.0251(18) 0.0217(16) 0.0040(14) -0.0054(13) -0.0041(14)
C25 0.0249(19) 0.033(2) 0.0260(18) 0.0056(15) -0.0096(15) -0.0060(15)
C26 0.028(2) 0.054(3) 0.035(2) 0.009(2) -0.0064(17) -0.0212(19)
C27 0.038(2) 0.062(3) 0.030(2) 0.010(2) 0.0001(18) -0.025(2)
C28 0.034(2) 0.042(2) 0.0228(18) 0.0052(16) -0.0024(15) -0.0113(18)
O13 0.096(6) 0.052(4) 0.024(3) -0.009(3) 0.006(3) 0.017(4)
C30 0.086(8) 0.052(6) 0.017(4) 0.001(4) 0.007(4) 0.017(5)
C31 0.26(3) 0.21(3) 0.054(10) 0.021(12) 0.030(14) 0.13(2)
C32 0.050(7) 0.110(13) 0.131(14) -0.062(11) 0.031(8) 0.007(8)

loop_
_atom_type_symbol
_atom_type_description
_atom_type_scat_dispersion_real
_atom_type_scat_dispersion_imag
_atom_type_scat_source
C C 0.0033 0.0016 'International Tables Vol C Tables 4.2.6.8 and 6.1.1.4'
H H 0.0000 0.0000 'International Tables Vol C Tables 4.2.6.8 and 6.1.1.4'
N N 0.0061 0.0033 'International Tables Vol C Tables 4.2.6.8 and 6.1.1.4'
O O 0.0106 0.0060 'International Tables Vol C Tables 4.2.6.8 and 6.1.1.4'
S S 0.1246 0.1234 'International Tables Vol C Tables 4.2.6.8 and 6.1.1.4'
Ni Ni 0.3393 1.1124 'International Tables Vol C Tables 4.2.6.8 and 6.1.1.4'

loop_
_geom_angle_atom_site_label_1
_geom_angle_atom_site_label_2
_geom_angle_atom_site_label_3
_geom_angle
_geom_angle_site_symmetry_1
_geom_angle_site_symmetry_3
O3 Ni1 O3 180.000(1) . 3_656
O3 Ni1 N1 87.94(10) . 4_666
O3 Ni1 N1 92.06(10) 3_656 4_666
O3 Ni1 N1 92.06(10) . 2_545
O3 Ni1 N1 87.94(10) 3_656 2_545
N1 Ni1 N1 180.0 4_666 2_545
O3 Ni1 N6 88.96(11) . .
O3 Ni1 N6 91.04(11) 3_656 .
N1 Ni1 N6 88.28(11) 4_666 .
N1 Ni1 N6 91.72(11) 2_545 .
O3 Ni1 N6 91.04(11) . 3_656
O3 Ni1 N6 88.96(11) 3_656 3_656
N1 Ni1 N6 91.72(11) 4_666 3_656
N1 Ni1 N6 88.28(11) 2_545 3_656
N6 Ni1 N6 180.0 . 3_656
O8 S1 O7 110.0(2) . .
O8 S1 O10 110.43(19) . .
O7 S1 O10 109.29(19) . .
O8 S1 O9 109.3(2) . .
O7 S1 O9 108.8(2) . .
O10 S1 O9 109.01(18) . .
C1 N1 C5 116.8(3) . .
C1 N1 Ni1 121.5(2) . 2
C5 N1 Ni1 121.6(2) . 2
N1 C1 C2 124.6(3) . .
O6 Ni2 O6 180.0 . 3
O6 Ni2 N7 88.31(10) . 4_465
O6 Ni2 N7 91.69(10) 3 4_465
O6 Ni2 N7 91.69(10) . 2_645
O6 Ni2 N7 88.31(10) 3 2_645
N7 Ni2 N7 180.00(6) 4_465 2_645
O6 Ni2 N12 89.14(11) . .
O6 Ni2 N12 90.86(11) 3 .
N7 Ni2 N12 88.21(11) 4_465 .
N7 Ni2 N12 91.79(11) 2_645 .
O6 Ni2 N12 90.86(11) . 3
O6 Ni2 N12 89.14(11) 3 3
N7 Ni2 N12 91.80(11) 4_465 3
N7 Ni2 N12 88.20(11) 2_645 3
N12 Ni2 N12 180.0 . 3
C6 N2 C2 127.1(3) . .
C3 C2 N2 126.1(3) . .
C3 C2 C1 118.1(3) . .
N2 C2 C1 115.8(3) . .
C6 N3 C7 124.5(5) . .
C4 C3 C2 117.4(3) . .
C9 N4 C8 120.7(5) . .
C5 C4 C3 121.1(3) . .
C11 N5 C9 125.0(4) . .
N1 C5 C4 122.0(3) . .
C10 N6 C14 117.4(3) . .
C10 N6 Ni1 122.0(2) . .
C14 N6 Ni1 120.3(2) . .
O1 C6 N3 123.8(4) . .
O1 C6 N2 123.5(4) . .
N3 C6 N2 112.6(4) . .
C15 N7 C19 117.4(3) . .
C15 N7 Ni2 119.6(2) . 2_655
C19 N7 Ni2 123.1(2) . 2_655
C8 C7 N3 110.4(5) . .
C20 N8 C16 128.0(3) . .
C7 C8 N4 112.3(5) . .
C20 N9 C21 125.2(3) . .
O2 C9 N4 123.2(4) . .
O2 C9 N5 123.4(4) . .
N4 C9 N5 113.4(4) . .
C23 N10 C22 121.0(4) . .
N6 C10 C11 123.6(4) . .
C23 N11 C25 126.5(3) . .
N5 C11 C12 124.3(4) . .
N5 C11 C10 117.2(4) . .
C12 C11 C10 118.5(4) . .
C24 N12 C28 116.9(3) . .
C24 N12 Ni2 120.6(2) . .
C28 N12 Ni2 122.4(2) . .
C13 C12 C11 118.1(4) . .
C12 C13 C14 120.4(4) . .
N6 C14 C13 122.0(4) . .
N7 C15 C16 124.6(3) . .
N8 C16 C17 127.0(3) . .
N8 C16 C15 115.0(3) . .
C17 C16 C15 118.1(3) . .
C18 C17 C16 117.3(3) . .
C19 C18 C17 120.9(3) . .
N7 C19 C18 121.8(3) . .
O4 C20 N9 124.5(3) . .
O4 C20 N8 122.7(3) . .
N9 C20 N8 112.8(3) . .
N9 C21 C22 109.4(4) . .
N10 C22 C21 112.2(4) . .
O5 C23 N10 124.6(4) . .
O5 C23 N11 122.3(4) . .
N10 C23 N11 113.1(4) . .
N12 C24 C25 123.8(3) . .
C26 C25 N11 126.0(3) . .
C26 C25 C24 118.6(3) . .
N11 C25 C24 115.3(3) . .
C25 C26 C27 117.7(4) . .
C28 C27 C26 120.0(4) . .
N12 C28 C27 122.9(4) . .
C29 C30 O13 106.9(8) . .
C31 C32 O14 114.4(15) . .

loop_
_geom_bond_atom_site_label_1
_geom_bond_atom_site_label_2
_geom_bond_distance
_geom_bond_site_symmetry_2
Ni1 O3 2.086(3) .
Ni1 O3 2.086(3) 3_656
Ni1 N1 2.127(3) 4_666
Ni1 N1 2.127(3) 2_545
Ni1 N6 2.160(3) .
Ni1 N6 2.160(3) 3_656
S1 O8 1.465(3) .
S1 O7 1.471(3) .
S1 O10 1.471(3) .
S1 O9 1.493(3) .
O1 C6 1.223(5) .
N1 C1 1.330(4) .
N1 C5 1.356(5) .
N1 Ni1 2.127(3) 2
C1 C2 1.400(5) .
Ni2 O6 2.068(2) .
Ni2 O6 2.068(2) 3
Ni2 N7 2.121(3) 4_465
Ni2 N7 2.121(3) 2_645
Ni2 N12 2.165(3) .
Ni2 N12 2.165(3) 3
O2 C9 1.225(6) .
N2 C6 1.368(5) .
N2 C2 1.399(4) .
C2 C3 1.389(5) .
N3 C6 1.331(6) .
N3 C7 1.455(6) .
C3 C4 1.384(5) .
O4 C20 1.236(4) .
N4 C9 1.342(6) .
N4 C8 1.459(6) .
C4 C5 1.381(5) .
O5 C23 1.230(5) .
N5 C11 1.383(5) .
N5 C9 1.384(5) .
N6 C10 1.337(4) .
N6 C14 1.350(5) .
N7 C15 1.329(4) .
N7 C19 1.350(4) .
N7 Ni2 2.121(3) 2_655
C7 C8 1.404(8) .
N8 C20 1.374(4) .
N8 C16 1.393(4) .
N9 C20 1.340(5) .
N9 C21 1.449(5) .
N10 C23 1.348(5) .
N10 C22 1.457(5) .
C10 C11 1.393(5) .
N11 C23 1.378(5) .
N11 C25 1.402(5) .
C11 C12 1.386(6) .
N12 C24 1.335(4) .
N12 C28 1.344(5) .
C12 C13 1.380(6) .
C29 C30 1.441(13) .
C13 C14 1.384(6) .
O14 C32 1.457(16) .
C15 C16 1.398(5) .
C16 C17 1.396(5) .
C17 C18 1.391(5) .
C18 C19 1.386(5) .
C21 C22 1.518(6) .
C24 C25 1.403(5) .
C25 C26 1.383(6) .
C26 C27 1.390(6) .
C27 C28 1.384(6) .
O13 C30 1.549(14) .
C31 C32 1.39(2) .
